data_4507936
loop_
_publ_author_name
'Cabus, S.'
'Bogaerts, K.'
'Van Mechelen, J.'
'Smet, M.'
'Goderis, B.'

_publ_section_title
;
 Monotropic Polymorphism in Ester-Based Phase Change Materials from Fatty
 Acids and 1,4-Butanediol
;
_journal_issue 8
_journal_name_full 'Crystal Growth &amp; Design'
_journal_page_first 3438
_journal_paper_doi 10.1021/cg400339z
_journal_volume 13
_journal_year 2013
_chemical_formula_moiety 'C40 H78 O4'
_chemical_formula_structural 'C40 H78 O4'
_chemical_formula_sum 'C40 H78 O4'
_chemical_formula_weight 623.05
_chemical_melting_point 322
_chemical_name_common '\b 1,4 butanediol distearate'
_space_group_IT_number 2
_symmetry_cell_setting triclinic
_symmetry_Int_Tables_number 2
_symmetry_space_group_name_Hall '-P 1'
_symmetry_space_group_name_H-M 'P -1'
_audit_creation_date 2010-11-02T14:15
_audit_creation_method 'from EXP file using GSAS2CIF'
_audit_update_record ' 2010-11-02T14:15  Initial CIF as created by GSAS2CIF'
_cell_angle_alpha 110.974(12)
_cell_angle_beta 82.273(12)
_cell_angle_gamma 100.754(6)
_cell_formula_units_Z 2
_cell_length_a 4.51760(21)
_cell_length_b 9.0468(9)
_cell_length_c 50.241(6)
_cell_measurement_temperature 293
_cell_volume 1878.5(3)
_computing_structure_refinement GSAS
_diffrn_ambient_temperature 293
_diffrn_detector stripdetector
_diffrn_detector_type 'PANalytical X'celerator'
_diffrn_measurement_device_type diffractometer
_diffrn_radiation_polarisn_ratio 0.95
_diffrn_radiation_probe x-ray
_diffrn_radiation_type 'Cu K\a'
_diffrn_radiation_wavelength 1.5418
_diffrn_source 'sealed tube'
_diffrn_source_target Cu
_diffrn_source_type 'PANalytical LFF tube'
_exptl_absorpt_correction_T_max 1.00000
_exptl_absorpt_correction_T_min 1.00000
_exptl_absorpt_process_details
;   GSAS Absorption/surface roughness correction: function number 0
 No correction is applied.
;
_exptl_crystal_colour colorless
_exptl_crystal_density_diffrn 1.095
_exptl_crystal_description powder
_pd_block_id 2010-11-02T14:15|BD18-BETA-SML-P-1-233|J.B._van_Mechelen|PANalytical_Xpert
_pd_calc_method 'Rietveld Refinement'
_pd_char_colour colourless
_pd_char_particle_morphology powder
_pd_instr_location ' ?'
_pd_meas_2theta_range_inc 0.008
_pd_meas_2theta_range_max 59.988
_pd_meas_2theta_range_min 1.004
_pd_meas_number_of_points 7374
_pd_meas_scan_method step
_pd_phase_name '\b 1,4 butanediol distearate'
_pd_proc_2theta_range_inc 0.008
_pd_proc_2theta_range_max 59.98921
_pd_proc_2theta_range_min 1.00521
_pd_proc_info_datetime 2010-11-02T14:15:47
_pd_proc_info_excluded_regions ' ?'
_pd_proc_ls_background_function
;   GSAS Background function number 1 with 18 terms.
 Shifted Chebyshev function of 1st kind
      1:    4435.63     2:   -4115.69     3:    1662.37     4:   -1178.99    
      5:    1590.47     6:   -1702.70     7:    1297.60     8:   -921.824    
      9:    730.882    10:   -905.274    11:    1021.13    12:   -774.281    
     13:    540.039    14:   -373.506    15:    310.582    16:   -385.113    
     17:    268.635    18:   -113.898    
;
_pd_proc_ls_peak_cutoff 0.00100
_pd_proc_ls_profile_function
;
 CW Profile function number 4 with  27 terms
 Pseudovoigt profile coefficients as parameterized in
 P. Thompson, D.E. Cox & J.B. Hastings (1987). J. Appl. Cryst.,20,79-83.
 Asymmetry correction of L.W. Finger, D.E. Cox & A. P. Jephcoat (1994).
 J. Appl. Cryst.,27,892-900.
 Microstrain broadening by P.W. Stephens,  (1999). J. Appl. Cryst.,32,281-289.
 Peak tails are ignored  where the intensity is below 0.0010 times the peak
   Aniso. broadening axis   0.0   0.0   1.0
;
_pd_proc_ls_prof_R_factor 0.0644
_pd_proc_ls_prof_wR_expected 0.0128
_pd_proc_ls_prof_wR_factor 0.0955
_pd_proc_number_of_points 7374
_pd_spec_mounting ' capillary'
_pd_spec_mount_mode transmission
_pd_spec_shape cylinder
_pd_spec_size_axial 15
_pd_spec_size_equat 0.7
_refine_ls_extinction_method none
_refine_ls_goodness_of_fit_all 8.14
_refine_ls_hydrogen_treatment constr
_refine_ls_matrix_type full
_refine_ls_number_parameters 412
_refine_ls_number_restraints 395
_refine_ls_R_Fsqd_factor 0.20992
_refine_ls_shift/su_max 0.36
_refine_ls_shift/su_mean 0.02
_reflns_d_resolution_high 1.543
_reflns_d_resolution_low 46.784
_reflns_limit_h_max 2
_reflns_limit_h_min 0
_reflns_limit_k_max 5
_reflns_limit_k_min -5
_reflns_limit_l_max 32
_reflns_limit_l_min -32
_reflns_number_total 1043
_cod_data_source_file cg400339z_si_001.cif
_cod_data_source_block BD18-BETA-SML-P-1-233_publ
_cod_depositor_comments
;
The following automatic conversions were performed:

'_geom_bond_publ_flag' value 'N' changed to 'n' according to
/home/saulius/struct/CIF-dictionaries/cif_core.dic dictionary named
'cif_core.dic' version 2.4.2 from 2011-04-26 (121
time).

'_geom_angle_publ_flag' value 'N' changed to 'n' according to
/home/saulius/struct/CIF-dictionaries/cif_core.dic dictionary named
'cif_core.dic' version 2.4.2 from 2011-04-26 (236 times).

Automatic conversion script
Id: cif_fix_values 1891 2012-01-12 08:04:46Z andrius 
;
_cod_original_cell_volume 1878.50(34)
_cod_database_code 4507936
_gsas_exptl_extinct_corr_t_min 1.00000
_gsas_exptl_extinct_corr_t_max 1.00000

loop_
_symmetry_equiv_pos_site_id
_symmetry_equiv_pos_as_xyz
1 +x,+y,+z
-1 -x,-y,-z

loop_
_atom_site_type_symbol
_atom_site_label
_atom_site_fract_x
_atom_site_fract_y
_atom_site_fract_z
_atom_site_occupancy
_atom_site_thermal_displace_type
_atom_site_U_iso_or_equiv
_atom_site_symmetry_multiplicity
O O1a 0.4390(15) 0.9403(10) 0.55062(13) 1.0 Uiso 0.04 2
C C1a 0.4138(11) 0.9702(6) 0.58051(11) 1.0 Uiso 0.04 2
C C2a 0.5256(7) 0.8611(6) 0.59154(10) 1.0 Uiso 0.04 2
O O2a 0.2895(18) 1.0736(8) 0.59736(24) 1.0 Uiso 0.04 2
C C3a 0.4479(7) 0.9125(6) 0.62268(9) 1.0 Uiso 0.04 2
C C4a 0.6253(7) 0.8370(6) 0.63584(10) 1.0 Uiso 0.04 2
C C5a 0.5351(7) 0.8927(6) 0.66670(9) 1.0 Uiso 0.04 2
C C6a 0.6810(7) 0.8130(6) 0.68168(10) 1.0 Uiso 0.04 2
C C7a 0.5847(7) 0.8827(6) 0.71311(9) 1.0 Uiso 0.04 2
C C8a 0.7051(7) 0.8034(6) 0.73003(10) 1.0 Uiso 0.04 2
C C9a 0.5957(7) 0.8772(6) 0.76139(10) 1.0 Uiso 0.04 2
C C10a 0.7178(7) 0.8022(6) 0.77943(10) 1.0 Uiso 0.04 2
C C11a 0.6049(7) 0.8754(6) 0.81099(10) 1.0 Uiso 0.04 2
C C12a 0.7268(7) 0.7970(6) 0.82862(10) 1.0 Uiso 0.04 2
C C13a 0.6209(7) 0.8652(6) 0.86019(10) 1.0 Uiso 0.04 2
C C14a 0.7662(7) 0.7873(6) 0.87648(10) 1.0 Uiso 0.04 2
C C15a 0.6600(7) 0.8449(6) 0.90788(10) 1.0 Uiso 0.04 2
C C16a 0.8066(7) 0.7610(6) 0.92316(10) 1.0 Uiso 0.04 2
C C17a 0.7064(7) 0.8173(6) 0.95471(10) 1.0 Uiso 0.04 2
C C18a 0.8509(7) 0.7315(6) 0.96960(11) 1.0 Uiso 0.04 2
C C1 0.1705(6) 0.9524(6) 0.53771(10) 1.0 Uiso 0.04 2
C C2 -0.0881(6) 0.8270(6) 0.54047(9) 1.0 Uiso 0.04 2
C C3 -0.2739(6) 0.7733(7) 0.51473(10) 1.0 Uiso 0.04 2
C C4 -0.1314(6) 0.6485(7) 0.49020(10) 1.0 Uiso 0.04 2
O O1b -0.2806(14) 0.6145(13) 0.46468(13) 1.0 Uiso 0.04 2
C C1b -0.1242(9) 0.5870(8) 0.43677(12) 1.0 Uiso 0.04 2
C C2b -0.2708(7) 0.6479(6) 0.41884(10) 1.0 Uiso 0.04 2
O O2b 0.1143(14) 0.5375(16) 0.42938(33) 1.0 Uiso 0.04 2
C C3b -0.1305(7) 0.5937(6) 0.38913(9) 1.0 Uiso 0.04 2
C C4b -0.2925(7) 0.6430(5) 0.37106(9) 1.0 Uiso 0.04 2
C C5b -0.1352(7) 0.6113(6) 0.34255(10) 1.0 Uiso 0.04 2
C C6b -0.3101(7) 0.6665(6) 0.32535(10) 1.0 Uiso 0.04 2
C C7b -0.1741(7) 0.6182(6) 0.29520(9) 1.0 Uiso 0.04 2
C C8b -0.3300(7) 0.6817(6) 0.27795(10) 1.0 Uiso 0.04 2
C C9b -0.1949(7) 0.6318(6) 0.24697(9) 1.0 Uiso 0.04 2
C C10b -0.3733(7) 0.6874(6) 0.22957(9) 1.0 Uiso 0.04 2
C C11b -0.2482(7) 0.6389(6) 0.19785(9) 1.0 Uiso 0.04 2
C C12b -0.4333(7) 0.6997(6) 0.18179(9) 1.0 Uiso 0.04 2
C C13b -0.3204(7) 0.6599(6) 0.14982(10) 1.0 Uiso 0.04 2
C C14b -0.5392(7) 0.7179(6) 0.13546(9) 1.0 Uiso 0.04 2
C C15b -0.4490(7) 0.6809(6) 0.10347(9) 1.0 Uiso 0.04 2
C C16b -0.6708(7) 0.7450(6) 0.09089(9) 1.0 Uiso 0.04 2
C C17b -0.5861(7) 0.7126(6) 0.05901(10) 1.0 Uiso 0.04 2
C C18b -0.8045(7) 0.7788(6) 0.04693(11) 1.0 Uiso 0.04 2
H H181a 0.7884(15) 0.6186(22) 0.96163(24) 1.0 Uiso 0.08 2
H H182a 1.0664(14) 0.7550(15) 0.96702(25) 1.0 Uiso 0.08 2
H H183a 0.7901(18) 0.7680(14) 0.98949(32) 1.0 Uiso 0.08 2
H H171a 0.4922(14) 0.7937(15) 0.95715(25) 1.0 Uiso 0.08 2
H H172a 0.7690(15) 0.9297(22) 0.96276(24) 1.0 Uiso 0.08 2
H H161a 0.7442(15) 0.6472(22) 0.91515(24) 1.0 Uiso 0.08 2
H H162a 1.0203(14) 0.7846(15) 0.92069(25) 1.0 Uiso 0.08 2
H H151a 0.4452(14) 0.8197(15) 0.91004(25) 1.0 Uiso 0.08 2
H H152a 0.7197(15) 0.9576(22) 0.91580(24) 1.0 Uiso 0.08 2
H H141a 0.9784(14) 0.8124(15) 0.87437(24) 1.0 Uiso 0.08 2
H H142a 0.7083(15) 0.6733(21) 0.86875(24) 1.0 Uiso 0.08 2
H H131a 0.6792(15) 0.9773(21) 0.86717(24) 1.0 Uiso 0.08 2
H H132a 0.4056(14) 0.8404(15) 0.86251(25) 1.0 Uiso 0.08 2
H H121a 0.9401(14) 0.8138(15) 0.82659(24) 1.0 Uiso 0.08 2
H H122a 0.6554(15) 0.6841(21) 0.82172(24) 1.0 Uiso 0.08 2
H H111a 0.3885(15) 0.8556(15) 0.81266(25) 1.0 Uiso 0.08 2
H H112a 0.6707(14) 0.9866(21) 0.81767(24) 1.0 Uiso 0.08 2
H H101a 0.9310(14) 0.8216(14) 0.77772(24) 1.0 Uiso 0.08 2
H H102a 0.6515(15) 0.6890(21) 0.77278(24) 1.0 Uiso 0.08 2
H H91a 0.3801(15) 0.8577(15) 0.76313(25) 1.0 Uiso 0.08 2
H H92a 0.6608(14) 0.9888(21) 0.76774(24) 1.0 Uiso 0.08 2
H H81a 0.9188(15) 0.8211(14) 0.72806(24) 1.0 Uiso 0.08 2
H H82a 0.6343(15) 0.6907(21) 0.72323(24) 1.0 Uiso 0.08 2
H H71a 0.6548(14) 0.9933(21) 0.71981(24) 1.0 Uiso 0.08 2
H H72a 0.3686(14) 0.8664(15) 0.71550(25) 1.0 Uiso 0.08 2
H H61a 0.8928(14) 0.8346(14) 0.67869(25) 1.0 Uiso 0.08 2
H H62a 0.6166(15) 0.7004(21) 0.67469(24) 1.0 Uiso 0.08 2
H H51a 0.5941(14) 1.0045(21) 0.67435(24) 1.0 Uiso 0.08 2
H H52a 0.3217(14) 0.8692(15) 0.66946(25) 1.0 Uiso 0.08 2
H H41a 0.5738(15) 0.7231(21) 0.62804(25) 1.0 Uiso 0.08 2
H H42a 0.8298(14) 0.8667(14) 0.63253(25) 1.0 Uiso 0.08 2
H H31a 0.2366(14) 0.8805(15) 0.62634(25) 1.0 Uiso 0.08 2
H H32a 0.4941(15) 1.0266(22) 0.63084(24) 1.0 Uiso 0.08 2
H H21a 0.4300(15) 0.7538(21) 0.58280(24) 1.0 Uiso 0.08 2
H H22a 0.7346(14) 0.8668(14) 0.58793(24) 1.0 Uiso 0.08 2
H H11 0.2211(20) 0.9372(14) 0.51798(34) 1.0 Uiso 0.08 2
H H12 0.1152(15) 1.0563(19) 0.54715(24) 1.0 Uiso 0.08 2
H H21 -0.2130(15) 0.8711(16) 0.55752(29) 1.0 Uiso 0.08 2
H H22 -0.0148(20) 0.7381(15) 0.54153(25) 1.0 Uiso 0.08 2
H H31 -0.2808(22) 0.8621(15) 0.50925(27) 1.0 Uiso 0.08 2
H H32 -0.4738(14) 0.7292(15) 0.51955(26) 1.0 Uiso 0.08 2
H H41 0.0737(14) 0.6856(15) 0.48724(25) 1.0 Uiso 0.08 2
H H42 -0.1525(19) 0.5535(16) 0.49464(27) 1.0 Uiso 0.08 2
H H181b -1.0053(14) 0.7261(15) 0.04918(25) 1.0 Uiso 0.08 2
H H182b -0.7948(15) 0.8903(21) 0.05679(24) 1.0 Uiso 0.08 2
H H183b -0.7499(20) 0.7598(13) 0.02714(34) 1.0 Uiso 0.08 2
H H171b -0.3833(14) 0.7622(16) 0.05620(25) 1.0 Uiso 0.08 2
H H172b -0.6013(15) 0.6002(21) 0.04932(24) 1.0 Uiso 0.08 2
H H161b -0.8730(14) 0.6929(16) 0.09353(26) 1.0 Uiso 0.08 2
H H162b -0.6596(15) 0.8576(21) 0.10054(24) 1.0 Uiso 0.08 2
H H151b -0.2483(14) 0.7299(15) 0.10065(25) 1.0 Uiso 0.08 2
H H152b -0.4639(15) 0.5687(21) 0.09427(24) 1.0 Uiso 0.08 2
H H141b -0.7418(14) 0.6653(16) 0.13789(25) 1.0 Uiso 0.08 2
H H142b -0.5322(15) 0.8308(21) 0.14446(24) 1.0 Uiso 0.08 2
H H131b -0.3232(15) 0.5482(21) 0.14100(24) 1.0 Uiso 0.08 2
H H132b -0.1232(14) 0.7125(15) 0.14806(25) 1.0 Uiso 0.08 2
H H121b -0.4235(15) 0.8126(21) 0.19058(24) 1.0 Uiso 0.08 2
H H122b -0.6395(14) 0.6507(16) 0.18298(25) 1.0 Uiso 0.08 2
H H111b -0.2634(15) 0.5266(21) 0.18978(24) 1.0 Uiso 0.08 2
H H112b -0.0457(14) 0.6843(15) 0.19662(24) 1.0 Uiso 0.08 2
H H101b -0.5807(14) 0.6394(16) 0.23061(25) 1.0 Uiso 0.08 2
H H102b -0.3622(15) 0.8007(21) 0.23745(24) 1.0 Uiso 0.08 2
H H91b -0.2072(15) 0.5197(21) 0.23943(24) 1.0 Uiso 0.08 2
H H92b 0.0066(14) 0.6785(15) 0.24634(24) 1.0 Uiso 0.08 2
H H81b -0.3078(15) 0.7949(21) 0.28598(24) 1.0 Uiso 0.08 2
H H82b -0.5404(14) 0.6389(15) 0.27832(25) 1.0 Uiso 0.08 2
H H71b -0.1991(15) 0.5051(21) 0.28727(24) 1.0 Uiso 0.08 2
H H72b 0.0288(14) 0.6587(15) 0.29505(24) 1.0 Uiso 0.08 2
H H61b -0.2994(15) 0.7795(21) 0.33315(24) 1.0 Uiso 0.08 2
H H62b -0.5185(14) 0.6172(16) 0.32586(25) 1.0 Uiso 0.08 2
H H51b -0.1365(15) 0.5003(21) 0.33386(24) 1.0 Uiso 0.08 2
H H52b 0.0613(14) 0.6645(15) 0.34372(24) 1.0 Uiso 0.08 2
H H41b -0.4976(15) 0.5854(16) 0.36962(25) 1.0 Uiso 0.08 2
H H42b -0.2982(15) 0.7547(20) 0.37955(24) 1.0 Uiso 0.08 2
H H31b 0.0728(14) 0.6396(15) 0.38876(24) 1.0 Uiso 0.08 2
H H32b -0.1457(15) 0.4800(20) 0.38219(24) 1.0 Uiso 0.08 2
H H21b -0.4822(15) 0.6060(15) 0.41875(25) 1.0 Uiso 0.08 2
H H22b -0.2447(15) 0.7614(21) 0.42628(24) 1.0 Uiso 0.08 2

loop_
_atom_type_symbol
_atom_type_number_in_cell
_atom_type_scat_dispersion_real
_atom_type_scat_dispersion_imag
_atom_type_scat_Cromer_Mann_a1
_atom_type_scat_Cromer_Mann_a2
_atom_type_scat_Cromer_Mann_a3
_atom_type_scat_Cromer_Mann_a4
_atom_type_scat_Cromer_Mann_b1
_atom_type_scat_Cromer_Mann_b2
_atom_type_scat_Cromer_Mann_b3
_atom_type_scat_Cromer_Mann_b4
_atom_type_scat_Cromer_Mann_c
_atom_type_scat_source
O 8.0 0.000 0.000 3.04850 13.2771 2.28680 5.70110 1.54630 0.32390 0.86700 32.9089 0.25080 International_Tables_Vol_C
C 80.0 0.000 0.000 2.31000 20.8439 1.02000 10.2075 1.58860 0.56870 0.86500 51.6512 0.21560 International_Tables_Vol_C
H 156.0 0.000 0.000 0.49300 10.5109 0.32291 26.1257 0.14019 3.14236 0.04081 57.7997 0.00304 International_Tables_Vol_C

loop_
_geom_angle_atom_site_label_1
_geom_angle_atom_site_label_2
_geom_angle_atom_site_label_3
_geom_angle
_geom_angle_site_symmetry_1
_geom_angle_site_symmetry_3
_geom_angle_publ_flag
C1a O1a C1 117.4(5) 1_555 1_555 n
O1a C1a C2a 119.4(5) 1_555 1_555 n
O1a C1a O2a 123.3(9) 1_555 1_555 n
C2a C1a O2a 117.1(8) 1_555 1_555 n
C1a C2a C3a 107.6(4) 1_555 1_555 n
C1a C2a H21a 110.0(10) 1_555 1_555 n
C1a C2a H22a 110.3(10) 1_555 1_555 n
C3a C2a H21a 109.4(9) 1_555 1_555 n
C3a C2a H22a 109.6(8) 1_555 1_555 n
H21a C2a H22a 109.9(10) 1_555 1_555 n
C2a C3a C4a 109.4(4) 1_555 1_555 n
C2a C3a H31a 109.6(8) 1_555 1_555 n
C2a C3a H32a 109.7(9) 1_555 1_555 n
C4a C3a H31a 109.5(10) 1_555 1_555 n
C4a C3a H32a 109.5(9) 1_555 1_555 n
H31a C3a H32a 109.1(9) 1_555 1_555 n
C3a C4a C5a 106.36(35) 1_555 1_555 n
C3a C4a H41a 109.2(9) 1_555 1_555 n
C3a C4a H42a 110.7(10) 1_555 1_555 n
C5a C4a H41a 109.6(9) 1_555 1_555 n
C5a C4a H42a 110.8(8) 1_555 1_555 n
H41a C4a H42a 110.2(9) 1_555 1_555 n
C4a C5a C6a 110.8(4) 1_555 1_555 n
C4a C5a H51a 109.0(9) 1_555 1_555 n
C4a C5a H52a 109.2(8) 1_555 1_555 n
C6a C5a H51a 109.3(9) 1_555 1_555 n
C6a C5a H52a 109.5(10) 1_555 1_555 n
H51a C5a H52a 109.1(9) 1_555 1_555 n
C5a C6a C7a 106.6(4) 1_555 1_555 n
C5a C6a H61a 109.7(10) 1_555 1_555 n
C5a C6a H62a 110.1(9) 1_555 1_555 n
C7a C6a H61a 110.2(8) 1_555 1_555 n
C7a C6a H62a 110.5(9) 1_555 1_555 n
H61a C6a H62a 109.6(10) 1_555 1_555 n
C6a C7a C8a 111.0(4) 1_555 1_555 n
C6a C7a H71a 109.5(8) 1_555 1_555 n
C6a C7a H72a 108.8(7) 1_555 1_555 n
C8a C7a H71a 109.8(9) 1_555 1_555 n
C8a C7a H72a 109.0(10) 1_555 1_555 n
H71a C7a H72a 108.7(10) 1_555 1_555 n
C7a C8a C9a 108.3(4) 1_555 1_555 n
C7a C8a H81a 109.3(10) 1_555 1_555 n
C7a C8a H82a 109.9(9) 1_555 1_555 n
C9a C8a H81a 109.7(7) 1_555 1_555 n
C9a C8a H82a 110.1(8) 1_555 1_555 n
H81a C8a H82a 109.4(10) 1_555 1_555 n
C8a C9a C10a 110.0(4) 1_555 1_555 n
C8a C9a H91a 108.9(7) 1_555 1_555 n
C8a C9a H92a 109.6(8) 1_555 1_555 n
C10a C9a H91a 109.2(10) 1_555 1_555 n
C10a C9a H92a 110.0(9) 1_555 1_555 n
H91a C9a H92a 109.0(10) 1_555 1_555 n
C9a C10a C11a 110.0(4) 1_555 1_555 n
C9a C10a H101a 109.2(10) 1_555 1_555 n
C9a C10a H102a 109.5(9) 1_555 1_555 n
C11a C10a H101a 109.4(7) 1_555 1_555 n
C11a C10a H102a 109.6(8) 1_555 1_555 n
H101a C10a H102a 109.1(10) 1_555 1_555 n
C10a C11a C12a 109.1(4) 1_555 1_555 n
C10a C11a H111a 109.2(7) 1_555 1_555 n
C10a C11a H112a 110.0(8) 1_555 1_555 n
C12a C11a H111a 109.2(10) 1_555 1_555 n
C12a C11a H112a 110.0(9) 1_555 1_555 n
H111a C11a H112a 109.3(10) 1_555 1_555 n
C11a C12a C13a 111.3(4) 1_555 1_555 n
C11a C12a H121a 109.4(10) 1_555 1_555 n
C11a C12a H122a 108.9(9) 1_555 1_555 n
C13a C12a H121a 109.4(7) 1_555 1_555 n
C13a C12a H122a 108.7(8) 1_555 1_555 n
H121a C12a H122a 109.1(10) 1_555 1_555 n
C12a C13a C14a 107.9(4) 1_555 1_555 n
C12a C13a H131a 110.1(9) 1_555 1_555 n
C12a C13a H132a 109.6(8) 1_555 1_555 n
C14a C13a H131a 110.0(9) 1_555 1_555 n
C14a C13a H132a 109.5(10) 1_555 1_555 n
H131a C13a H132a 109.7(10) 1_555 1_555 n
C13a C14a C15a 110.6(4) 1_555 1_555 n
C13a C14a H141a 109.6(10) 1_555 1_555 n
C13a C14a H142a 108.7(9) 1_555 1_555 n
C15a C14a H141a 109.6(8) 1_555 1_555 n
C15a C14a H142a 108.8(9) 1_555 1_555 n
H141a C14a H142a 109.5(10) 1_555 1_555 n
C14a C15a C16a 108.6(4) 1_555 1_555 n
C14a C15a H151a 109.7(8) 1_555 1_555 n
C14a C15a H152a 109.3(9) 1_555 1_555 n
C16a C15a H151a 109.7(10) 1_555 1_555 n
C16a C15a H152a 109.5(9) 1_555 1_555 n
H151a C15a H152a 110.0(9) 1_555 1_555 n
C15a C16a C17a 109.9(4) 1_555 1_555 n
C15a C16a H161a 109.1(9) 1_555 1_555 n
C15a C16a H162a 109.6(10) 1_555 1_555 n
C17a C16a H161a 109.0(9) 1_555 1_555 n
C17a C16a H162a 109.7(8) 1_555 1_555 n
H161a C16a H162a 109.7(9) 1_555 1_555 n
C16a C17a C18a 109.3(4) 1_555 1_555 n
C16a C17a H171a 109.6(8) 1_555 1_555 n
C16a C17a H172a 109.3(9) 1_555 1_555 n
C18a C17a H171a 109.5(10) 1_555 1_555 n
C18a C17a H172a 109.3(10) 1_555 1_555 n
H171a C17a H172a 109.8(9) 1_555 1_555 n
C17a C18a H181a 109.7(10) 1_555 1_555 n
C17a C18a H182a 109.3(10) 1_555 1_555 n
C17a C18a H183a 109.4(9) 1_555 1_555 n
H181a C18a H182a 109.6(10) 1_555 1_555 n
H181a C18a H183a 109.6(12) 1_555 1_555 n
H182a C18a H183a 109.2(9) 1_555 1_555 n
O1a C1 C2 110.5(6) 1_555 1_555 n
O1a C1 H11 109.1(7) 1_555 1_555 n
O1a C1 H12 108.9(7) 1_555 1_555 n
C2 C1 H11 109.1(7) 1_555 1_555 n
C2 C1 H12 110.1(6) 1_555 1_555 n
H11 C1 H12 109.1(13) 1_555 1_555 n
C1 C2 C3 109.4(4) 1_555 1_555 n
C1 C2 H21 109.4(8) 1_555 1_555 n
C1 C2 H22 110.1(6) 1_555 1_555 n
C3 C2 H21 109.3(7) 1_555 1_555 n
C3 C2 H22 109.5(8) 1_555 1_555 n
H21 C2 H22 109.2(13) 1_555 1_555 n
C2 C3 C4 109.8(4) 1_555 1_555 n
C2 C3 H31 109.3(8) 1_555 1_555 n
C2 C3 H32 109.5(9) 1_555 1_555 n
C4 C3 H31 109.1(8) 1_555 1_555 n
C4 C3 H32 109.5(8) 1_555 1_555 n
H31 C3 H32 109.6(11) 1_555 1_555 n
C3 C4 O1b 109.8(5) 1_555 1_555 n
C3 C4 H41 109.8(8) 1_555 1_555 n
C3 C4 H42 108.9(8) 1_555 1_555 n
O1b C4 H41 109.5(9) 1_555 1_555 n
O1b C4 H42 109.0(9) 1_555 1_555 n
H41 C4 H42 109.7(11) 1_555 1_555 n
C4 O1b C1b 123.5(5) 1_555 1_555 n
O1b C1b C2b 111.7(5) 1_555 1_555 n
O1b C1b O2b 125.4(11) 1_555 1_555 n
C2b C1b O2b 122.4(10) 1_555 1_555 n
C1b C2b C3b 109.1(4) 1_555 1_555 n
C1b C2b H21b 109.4(10) 1_555 1_555 n
C1b C2b H22b 109.7(9) 1_555 1_555 n
C3b C2b H21b 109.1(8) 1_555 1_555 n
C3b C2b H22b 109.7(9) 1_555 1_555 n
H21b C2b H22b 109.8(10) 1_555 1_555 n
C2b C3b C4b 108.8(4) 1_555 1_555 n
C2b C3b H31b 109.9(7) 1_555 1_555 n
C2b C3b H32b 109.4(9) 1_555 1_555 n
C4b C3b H31b 109.7(10) 1_555 1_555 n
C4b C3b H32b 109.4(8) 1_555 1_555 n
H31b C3b H32b 109.6(10) 1_555 1_555 n
C3b C4b C5b 110.24(33) 1_555 1_555 n
C3b C4b H41b 109.7(10) 1_555 1_555 n
C3b C4b H42b 108.6(9) 1_555 1_555 n
C5b C4b H41b 110.1(7) 1_555 1_555 n
C5b C4b H42b 108.8(9) 1_555 1_555 n
H41b C4b H42b 109.5(9) 1_555 1_555 n
C4b C5b C6b 107.46(33) 1_555 1_555 n
C4b C5b H51b 108.7(9) 1_555 1_555 n
C4b C5b H52b 110.7(8) 1_555 1_555 n
C6b C5b H51b 108.7(9) 1_555 1_555 n
C6b C5b H52b 110.8(11) 1_555 1_555 n
H51b C5b H52b 110.4(9) 1_555 1_555 n
C5b C6b C7b 108.36(35) 1_555 1_555 n
C5b C6b H61b 109.6(9) 1_555 1_555 n
C5b C6b H62b 109.5(10) 1_555 1_555 n
C7b C6b H61b 110.0(9) 1_555 1_555 n
C7b C6b H62b 109.9(8) 1_555 1_555 n
H61b C6b H62b 109.4(9) 1_555 1_555 n
C6b C7b C8b 109.6(4) 1_555 1_555 n
C6b C7b H71b 109.0(9) 1_555 1_555 n
C6b C7b H72b 109.4(8) 1_555 1_555 n
C8b C7b H71b 109.4(9) 1_555 1_555 n
C8b C7b H72b 109.9(10) 1_555 1_555 n
H71b C7b H72b 109.6(9) 1_555 1_555 n
C7b C8b C9b 110.15(35) 1_555 1_555 n
C7b C8b H81b 109.6(9) 1_555 1_555 n
C7b C8b H82b 109.0(10) 1_555 1_555 n
C9b C8b H81b 109.7(9) 1_555 1_555 n
C9b C8b H82b 109.2(8) 1_555 1_555 n
H81b C8b H82b 109.2(9) 1_555 1_555 n
C8b C9b C10b 108.83(33) 1_555 1_555 n
C8b C9b H91b 109.4(9) 1_555 1_555 n
C8b C9b H92b 109.7(8) 1_555 1_555 n
C10b C9b H91b 109.7(8) 1_555 1_555 n
C10b C9b H92b 109.8(10) 1_555 1_555 n
H91b C9b H92b 109.4(9) 1_555 1_555 n
C9b C10b C11b 111.22(33) 1_555 1_555 n
C9b C10b H101b 108.9(10) 1_555 1_555 n
C9b C10b H102b 109.3(8) 1_555 1_555 n
C11b C10b H101b 109.2(8) 1_555 1_555 n
C11b C10b H102b 109.4(9) 1_555 1_555 n
H101b C10b H102b 108.8(9) 1_555 1_555 n
C10b C11b C12b 108.53(33) 1_555 1_555 n
C10b C11b H111b 109.8(9) 1_555 1_555 n
C10b C11b H112b 109.8(8) 1_555 1_555 n
C12b C11b H111b 109.8(9) 1_555 1_555 n
C12b C11b H112b 109.7(10) 1_555 1_555 n
H111b C11b H112b 109.1(9) 1_555 1_555 n
C11b C12b C13b 112.39(34) 1_555 1_555 n
C11b C12b H121b 109.2(9) 1_555 1_555 n
C11b C12b H122b 108.7(10) 1_555 1_555 n
C13b C12b H121b 109.2(9) 1_555 1_555 n
C13b C12b H122b 108.6(8) 1_555 1_555 n
H121b C12b H122b 108.8(9) 1_555 1_555 n
C12b C13b C14b 107.38(32) 1_555 1_555 n
C12b C13b H131b 109.9(10) 1_555 1_555 n
C12b C13b H132b 110.3(8) 1_555 1_555 n
C14b C13b H131b 109.9(8) 1_555 1_555 n
C14b C13b H132b 110.1(10) 1_555 1_555 n
H131b C13b H132b 109.3(9) 1_555 1_555 n
C13b C14b C15b 111.34(33) 1_555 1_555 n
C13b C14b H141b 109.3(10) 1_555 1_555 n
C13b C14b H142b 108.8(8) 1_555 1_555 n
C15b C14b H141b 109.2(8) 1_555 1_555 n
C15b C14b H142b 108.8(10) 1_555 1_555 n
H141b C14b H142b 109.4(9) 1_555 1_555 n
C14b C15b C16b 108.36(33) 1_555 1_555 n
C14b C15b H151b 110.4(8) 1_555 1_555 n
C14b C15b H152b 109.2(10) 1_555 1_555 n
C16b C15b H151b 110.2(10) 1_555 1_555 n
C16b C15b H152b 109.0(8) 1_555 1_555 n
H151b C15b H152b 109.6(9) 1_555 1_555 n
C15b C16b C17b 110.07(33) 1_555 1_555 n
C15b C16b H161b 109.4(10) 1_555 1_555 n
C15b C16b H162b 108.9(8) 1_555 1_555 n
C17b C16b H161b 109.6(8) 1_555 1_555 n
C17b C16b H162b 109.1(10) 1_555 1_555 n
H161b C16b H162b 109.7(9) 1_555 1_555 n
C16b C17b C18b 109.54(34) 1_555 1_555 n
C16b C17b H171b 110.0(8) 1_555 1_555 n
C16b C17b H172b 109.1(10) 1_555 1_555 n
C18b C17b H171b 109.8(10) 1_555 1_555 n
C18b C17b H172b 108.9(8) 1_555 1_555 n
H171b C17b H172b 109.4(9) 1_555 1_555 n
C17b C18b H181b 109.4(11) 1_555 1_555 n
C17b C18b H182b 109.6(8) 1_555 1_555 n
C17b C18b H183b 109.4(8) 1_555 1_555 n
H181b C18b H182b 109.8(9) 1_555 1_555 n
H181b C18b H183b 109.2(10) 1_555 1_555 n
H182b C18b H183b 109.5(13) 1_555 1_555 n

loop_
_geom_bond_atom_site_label_1
_geom_bond_atom_site_label_2
_geom_bond_distance
_geom_bond_site_symmetry_2
_geom_bond_publ_flag
O1a C1a 1.420(9) 1_555 n
O1a C1 1.488(9) 1_555 n
C1a C2a 1.480(9) 1_555 n
C1a O2a 1.187(9) 1_555 n
C2a C3a 1.476(6) 1_555 n
C2a H21a 0.954(16) 1_555 n
C2a H22a 0.932(7) 1_555 n
C3a C4a 1.489(8) 1_555 n
C3a H31a 0.958(7) 1_555 n
C3a H32a 0.957(18) 1_555 n
C4a C5a 1.474(6) 1_555 n
C4a H41a 0.957(18) 1_555 n
C4a H42a 0.923(7) 1_555 n
C5a C6a 1.490(8) 1_555 n
C5a H51a 0.943(18) 1_555 n
C5a H52a 0.950(7) 1_555 n
C6a C7a 1.511(6) 1_555 n
C6a H61a 0.943(7) 1_555 n
C6a H62a 0.952(18) 1_555 n
C7a C8a 1.496(8) 1_555 n
C7a H71a 0.941(17) 1_555 n
C7a H72a 0.958(7) 1_555 n
C8a C9a 1.528(6) 1_555 n
C8a H81a 0.946(7) 1_555 n
C8a H82a 0.958(17) 1_555 n
C9a C10a 1.517(8) 1_555 n
C9a H91a 0.955(7) 1_555 n
C9a H92a 0.944(18) 1_555 n
C10a C11a 1.540(6) 1_555 n
C10a H101a 0.944(7) 1_555 n
C10a H102a 0.958(17) 1_555 n
C11a C12a 1.523(8) 1_555 n
C11a H111a 0.958(7) 1_555 n
C11a H112a 0.941(17) 1_555 n
C12a C13a 1.527(6) 1_555 n
C12a H121a 0.944(7) 1_555 n
C12a H122a 0.959(17) 1_555 n
C13a C14a 1.526(8) 1_555 n
C13a H131a 0.944(18) 1_555 n
C13a H132a 0.957(7) 1_555 n
C14a C15a 1.514(6) 1_555 n
C14a H141a 0.944(7) 1_555 n
C14a H142a 0.961(18) 1_555 n
C15a C16a 1.532(8) 1_555 n
C15a H151a 0.955(7) 1_555 n
C15a H152a 0.952(18) 1_555 n
C16a C17a 1.514(6) 1_555 n
C16a H161a 0.962(18) 1_555 n
C16a H162a 0.951(7) 1_555 n
C17a C18a 1.524(8) 1_555 n
C17a H171a 0.952(7) 1_555 n
C17a H172a 0.952(17) 1_555 n
C18a H181a 0.956(18) 1_555 n
C18a H182a 0.958(7) 1_555 n
C18a H183a 0.953(15) 1_555 n
C1 C2 1.498(6) 1_555 n
C1 H11 0.952(17) 1_555 n
C1 H12 0.953(16) 1_555 n
C2 C3 1.517(6) 1_555 n
C2 H21 0.959(11) 1_555 n
C2 H22 0.946(16) 1_555 n
C3 C4 1.507(6) 1_555 n
C3 H31 0.945(17) 1_555 n
C3 H32 0.953(9) 1_555 n
C4 O1b 1.437(9) 1_555 n
C4 H41 0.936(7) 1_555 n
C4 H42 0.948(17) 1_555 n
O1b C1b 1.441(8) 1_555 n
C1b C2b 1.485(9) 1_555 n
C1b O2b 1.205(10) 1_555 n
C2b C3b 1.486(6) 1_555 n
C2b H21b 0.959(7) 1_555 n
C2b H22b 0.949(18) 1_555 n
C3b C4b 1.466(7) 1_555 n
C3b H31b 0.936(7) 1_555 n
C3b H32b 0.952(18) 1_555 n
C4b C5b 1.465(6) 1_555 n
C4b H41b 0.973(8) 1_555 n
C4b H42b 0.950(17) 1_555 n
C5b C6b 1.504(8) 1_555 n
C5b H51b 0.940(18) 1_555 n
C5b H52b 0.926(8) 1_555 n
C6b C7b 1.496(6) 1_555 n
C6b H61b 0.949(18) 1_555 n
C6b H62b 0.965(8) 1_555 n
C7b C8b 1.499(8) 1_555 n
C7b H71b 0.946(18) 1_555 n
C7b H72b 0.922(7) 1_555 n
C8b C9b 1.531(6) 1_555 n
C8b H81b 0.947(18) 1_555 n
C8b H82b 0.958(7) 1_555 n
C9b C10b 1.524(7) 1_555 n
C9b H91b 0.941(18) 1_555 n
C9b H92b 0.931(8) 1_555 n
C10b C11b 1.549(6) 1_555 n
C10b H101b 0.959(8) 1_555 n
C10b H102b 0.952(18) 1_555 n
C11b C12b 1.525(8) 1_555 n
C11b H111b 0.942(18) 1_555 n
C11b H112b 0.934(8) 1_555 n
C12b C13b 1.550(6) 1_555 n
C12b H121b 0.951(18) 1_555 n
C12b H122b 0.958(8) 1_555 n
C13b C14b 1.558(7) 1_555 n
C13b H131b 0.945(18) 1_555 n
C13b H132b 0.937(8) 1_555 n
C14b C15b 1.534(6) 1_555 n
C14b H141b 0.964(8) 1_555 n
C14b H142b 0.954(18) 1_555 n
C15b C16b 1.546(8) 1_555 n
C15b H151b 0.948(8) 1_555 n
C15b H152b 0.946(18) 1_555 n
C16b C17b 1.529(7) 1_555 n
C16b H161b 0.962(9) 1_555 n
C16b H162b 0.953(18) 1_555 n
C17b C18b 1.531(8) 1_555 n
C17b H171b 0.958(8) 1_555 n
C17b H172b 0.951(18) 1_555 n
C18b H181b 0.956(8) 1_555 n
C18b H182b 0.947(18) 1_555 n
C18b H183b 0.952(17) 1_555 n
